data_2017403
loop_
_publ_author_name
'Tutughamiarso, Maya'
'Bolte, Michael'
'Egert, Ernst'

_publ_section_title
;
 New pseudopolymorphs of 5-fluorocytosine
;
_journal_coeditor_code SK3347
_journal_issue 11
_journal_name_full 'Acta Crystallographica Section C'
_journal_page_first o574
_journal_page_last o578
_journal_paper_doi 10.1107/S010827010903950X
_journal_volume 65
_journal_year 2009
_chemical_formula_iupac 'C4 H4 F N3 O , C2 H6 O S'
_chemical_formula_moiety 'C4 H4 F N3 O , C2 H6 O S'
_chemical_formula_sum 'C6 H10 F N3 O2 S'
_chemical_formula_weight 207.23
_chemical_name_common
;
5-fluorocytosine dimethyl sulfoxide solvate
;
_chemical_name_systematic
;
4-amino-5-fluoropyrimidin-2(1<i>H</i>)-one dimethyl sulfoxide solvate
;
_space_group_IT_number 14
_symmetry_cell_setting monoclinic
_symmetry_space_group_name_Hall '-P 2ybc'
_symmetry_space_group_name_H-M 'P 1 21/c 1'
_atom_sites_solution_hydrogens geom
_atom_sites_solution_primary direct
_atom_sites_solution_secondary difmap
_audit_creation_method SHELXL97
_cell_angle_alpha 90.00
_cell_angle_beta 107.065(8)
_cell_angle_gamma 90.00
_cell_formula_units_Z 4
_cell_length_a 12.4467(12)
_cell_length_b 9.1849(8)
_cell_length_c 8.5635(8)
_cell_measurement_reflns_used 6720
_cell_measurement_temperature 173(2)
_cell_measurement_theta_max 26.61
_cell_measurement_theta_min 4.01
_cell_volume 935.89(16)
_computing_cell_refinement 'X-AREA (Stoe & Cie, 2001)'
_computing_data_collection 'X-AREA (Stoe & Cie, 2001)'
_computing_data_reduction 'X-AREA (Stoe & Cie, 2001)'
_computing_molecular_graphics
;
Mercury (Version 2.2; Macrae <i>et al.</i>,  2008) and XP (Sheldrick,
2008)
;
_computing_publication_material 'publCIF (Westrip, 2009)'
_computing_structure_refinement 'SHELXL97 (Sheldrick, 2008)'
_computing_structure_solution 'SHELXS97 (Sheldrick, 2008)'
_diffrn_ambient_temperature 173(2)
_diffrn_measured_fraction_theta_full 0.996
_diffrn_measured_fraction_theta_max 0.992
_diffrn_measurement_device_type 'Stoe IPDS II two-circle'
_diffrn_measurement_method \w
_diffrn_radiation_monochromator graphite
_diffrn_radiation_source 'fine-focus sealed tube'
_diffrn_radiation_type MoK\a
_diffrn_radiation_wavelength 0.71073
_diffrn_reflns_av_R_equivalents 0.0492
_diffrn_reflns_av_sigmaI/netI 0.0329
_diffrn_reflns_limit_h_max 15
_diffrn_reflns_limit_h_min -15
_diffrn_reflns_limit_k_max 9
_diffrn_reflns_limit_k_min -11
_diffrn_reflns_limit_l_max 10
_diffrn_reflns_limit_l_min -10
_diffrn_reflns_number 8061
_diffrn_reflns_theta_full 25.00
_diffrn_reflns_theta_max 26.37
_diffrn_reflns_theta_min 4.07
_diffrn_standards_number 0
_exptl_absorpt_coefficient_mu 0.334
_exptl_absorpt_correction_T_max 0.9835
_exptl_absorpt_correction_T_min 0.9034
_exptl_absorpt_correction_type multi-scan
_exptl_absorpt_process_details '[MULABS (Spek, 2009; Blessing, 1995)]'
_exptl_crystal_colour colourless
_exptl_crystal_density_diffrn 1.471
_exptl_crystal_density_method 'not measured'
_exptl_crystal_description plate
_exptl_crystal_F_000 432
_exptl_crystal_size_max 0.31
_exptl_crystal_size_mid 0.14
_exptl_crystal_size_min 0.05
_refine_diff_density_max 0.255
_refine_diff_density_min -0.272
_refine_ls_extinction_method none
_refine_ls_goodness_of_fit_ref 1.029
_refine_ls_hydrogen_treatment mixed
_refine_ls_matrix_type full
_refine_ls_number_parameters 132
_refine_ls_number_reflns 1904
_refine_ls_number_restraints 0
_refine_ls_restrained_S_all 1.029
_refine_ls_R_factor_all 0.0546
_refine_ls_R_factor_gt 0.0391
_refine_ls_shift/su_max 0.000
_refine_ls_shift/su_mean 0.000
_refine_ls_structure_factor_coef Fsqd
_refine_ls_weighting_details 'calc w = 1/[\s^2^(Fo^2^)+(0.0576P)^2^+0.0842P] where P=(Fo^2^+2Fc^2^)/3'
_refine_ls_weighting_scheme calc
_refine_ls_wR_factor_gt 0.0931
_refine_ls_wR_factor_ref 0.0995
_reflns_number_gt 1509
_reflns_number_total 1904
_reflns_threshold_expression I>2\s(I)
_cod_data_source_file sk3347.cif
_cod_data_source_block I
_cod_original_cell_volume 935.89(15)
_cod_original_sg_symbol_H-M 'P 21/c'
_cod_database_code 2017403
_cod_database_fobs_code 2017403

loop_
_symmetry_equiv_pos_as_xyz
'x, y, z'
'-x, y+1/2, -z+1/2'
'-x, -y, -z'
'x, -y-1/2, z-1/2'

loop_
_atom_site_type_symbol
_atom_site_label
_atom_site_fract_x
_atom_site_fract_y
_atom_site_fract_z
_atom_site_U_iso_or_equiv
_atom_site_adp_type
_atom_site_calc_flag
_atom_site_refinement_flags
_atom_site_occupancy
_atom_site_disorder_assembly
_atom_site_disorder_group
N N1 0.54297(14) 0.11389(16) 0.33369(18) 0.0300(4) Uani d . 1 . .
H H1 0.514(2) 0.035(3) 0.278(3) 0.041(6) Uiso d . 1 . .
C C2 0.49989(16) 0.24607(18) 0.2677(2) 0.0278(4) Uani d . 1 . .
O O21 0.41905(12) 0.25078(14) 0.14085(16) 0.0357(3) Uani d . 1 . .
N N3 0.54901(13) 0.37009(16) 0.34453(17) 0.0274(3) Uani d . 1 . .
C C4 0.63599(15) 0.36507(19) 0.48044(19) 0.0253(4) Uani d . 1 . .
N N41 0.68134(15) 0.48979(18) 0.54895(19) 0.0322(4) Uani d . 1 . .
H H411 0.739(2) 0.489(3) 0.626(3) 0.038(6) Uiso d . 1 . .
H H412 0.652(2) 0.574(3) 0.497(3) 0.043(6) Uiso d . 1 . .
C C5 0.67761(15) 0.22642(19) 0.5482(2) 0.0280(4) Uani d . 1 . .
F F51 0.76422(10) 0.22291(12) 0.68946(13) 0.0388(3) Uani d . 1 . .
C C6 0.63106(16) 0.1036(2) 0.4720(2) 0.0305(4) Uani d . 1 . .
H H6 0.6593 0.0111 0.5142 0.037 Uiso calc R 1 . .
S S1M 0.89390(5) 0.67960(6) 0.90065(6) 0.04211(18) Uani d . 1 . .
O O1M 0.90100(14) 0.57959(18) 0.76343(18) 0.0499(4) Uani d . 1 . .
C C1M 1.0318(2) 0.7510(3) 0.9899(3) 0.0589(7) Uani d . 1 . .
H H1M1 1.0832 0.6714 1.0384 0.088 Uiso calc R 1 . .
H H1M2 1.0301 0.8217 1.0749 0.088 Uiso calc R 1 . .
H H1M3 1.0578 0.7991 0.9055 0.088 Uiso calc R 1 . .
C C2M 0.8305(2) 0.8437(3) 0.8087(3) 0.0583(6) Uani d . 1 . .
H H2M1 0.8726 0.8822 0.7373 0.087 Uiso calc R 1 . .
H H2M2 0.8311 0.9152 0.8939 0.087 Uiso calc R 1 . .
H H2M3 0.7527 0.8243 0.7440 0.087 Uiso calc R 1 . .

loop_
_atom_site_aniso_label
_atom_site_aniso_U_11
_atom_site_aniso_U_22
_atom_site_aniso_U_33
_atom_site_aniso_U_12
_atom_site_aniso_U_13
_atom_site_aniso_U_23
N1 0.0353(9) 0.0167(7) 0.0314(7) -0.0004(6) -0.0007(6) -0.0012(6)
C2 0.0305(9) 0.0202(8) 0.0290(8) 0.0006(7) 0.0030(7) 0.0001(6)
O21 0.0360(8) 0.0226(6) 0.0370(7) -0.0002(6) -0.0072(6) 0.0004(5)
N3 0.0299(8) 0.0182(7) 0.0299(7) -0.0003(6) 0.0021(6) -0.0001(5)
C4 0.0266(9) 0.0243(8) 0.0246(8) -0.0007(7) 0.0068(6) -0.0005(6)
N41 0.0342(9) 0.0242(8) 0.0306(8) -0.0031(6) -0.0023(7) -0.0023(6)
C5 0.0283(9) 0.0269(9) 0.0247(8) 0.0022(7) 0.0014(7) 0.0026(6)
F51 0.0383(6) 0.0355(6) 0.0309(6) -0.0001(5) -0.0078(5) 0.0030(4)
C6 0.0330(10) 0.0229(8) 0.0312(9) 0.0042(7) 0.0024(7) 0.0042(7)
S1M 0.0453(3) 0.0455(3) 0.0326(3) -0.0113(3) 0.0070(2) -0.0037(2)
O1M 0.0485(9) 0.0477(9) 0.0443(8) -0.0061(7) -0.0007(7) -0.0155(7)
C1M 0.0482(14) 0.0643(16) 0.0507(14) -0.0107(12) -0.0064(11) -0.0185(12)
C2M 0.0550(15) 0.0635(16) 0.0573(14) 0.0118(13) 0.0178(12) -0.0020(12)

loop_
_atom_type_symbol
_atom_type_description
_atom_type_scat_dispersion_real
_atom_type_scat_dispersion_imag
_atom_type_scat_source
C C 0.0033 0.0016 'International Tables Vol C Tables 4.2.6.8 and 6.1.1.4'
H H 0.0000 0.0000 'International Tables Vol C Tables 4.2.6.8 and 6.1.1.4'
N N 0.0061 0.0033 'International Tables Vol C Tables 4.2.6.8 and 6.1.1.4'
O O 0.0106 0.0060 'International Tables Vol C Tables 4.2.6.8 and 6.1.1.4'
F F 0.0171 0.0103 'International Tables Vol C Tables 4.2.6.8 and 6.1.1.4'
S S 0.1246 0.1234 'International Tables Vol C Tables 4.2.6.8 and 6.1.1.4'

loop_
_geom_angle_atom_site_label_1
_geom_angle_atom_site_label_2
_geom_angle_atom_site_label_3
_geom_angle_site_symmetry_1
_geom_angle_site_symmetry_3
_geom_angle
_geom_angle_publ_flag
C6 N1 C2 . . 122.32(15) ?
C6 N1 H1 . . 120.9(16) ?
C2 N1 H1 . . 116.6(16) ?
O21 C2 N3 . . 121.56(16) ?
O21 C2 N1 . . 120.33(16) ?
N3 C2 N1 . . 118.10(15) ?
C4 N3 C2 . . 121.58(15) ?
N41 C4 N3 . . 118.87(16) ?
N41 C4 C5 . . 121.95(16) ?
N3 C4 C5 . . 119.18(15) ?
C4 N41 H411 . . 120.1(17) ?
C4 N41 H412 . . 117.2(15) ?
H411 N41 H412 . . 122(2) ?
C6 C5 F51 . . 121.73(16) ?
C6 C5 C4 . . 119.71(16) ?
F51 C5 C4 . . 118.57(15) ?
C5 C6 N1 . . 119.09(16) ?
C5 C6 H6 . . 120.5 ?
N1 C6 H6 . . 120.5 ?
O1M S1M C2M . . 106.88(11) ?
O1M S1M C1M . . 106.70(12) ?
C2M S1M C1M . . 97.16(14) ?
S1M C1M H1M1 . . 109.5 ?
S1M C1M H1M2 . . 109.5 ?
H1M1 C1M H1M2 . . 109.5 ?
S1M C1M H1M3 . . 109.5 ?
H1M1 C1M H1M3 . . 109.5 ?
H1M2 C1M H1M3 . . 109.5 ?
S1M C2M H2M1 . . 109.5 ?
S1M C2M H2M2 . . 109.5 ?
H2M1 C2M H2M2 . . 109.5 ?
S1M C2M H2M3 . . 109.5 ?
H2M1 C2M H2M3 . . 109.5 ?
H2M2 C2M H2M3 . . 109.5 ?

loop_
_geom_bond_atom_site_label_1
_geom_bond_atom_site_label_2
_geom_bond_site_symmetry_2
_geom_bond_distance
_geom_bond_publ_flag
N1 C6 . 1.361(2) ?
N1 C2 . 1.380(2) ?
N1 H1 . 0.88(3) ?
C2 O21 . 1.246(2) ?
C2 N3 . 1.367(2) ?
N3 C4 . 1.338(2) ?
C4 N41 . 1.334(2) ?
C4 C5 . 1.432(2) ?
N41 H411 . 0.82(3) ?
N41 H412 . 0.91(3) ?
C5 C6 . 1.346(3) ?
C5 F51 . 1.3640(19) ?
C6 H6 . 0.9500 ?
S1M O1M . 1.5143(16) ?
S1M C2M . 1.775(3) ?
S1M C1M . 1.786(2) ?
C1M H1M1 . 0.9800 ?
C1M H1M2 . 0.9800 ?
C1M H1M3 . 0.9800 ?
C2M H2M1 . 0.9800 ?
C2M H2M2 . 0.9800 ?
C2M H2M3 . 0.9800 ?

loop_
_geom_hbond_atom_site_label_D
_geom_hbond_atom_site_label_H
_geom_hbond_atom_site_label_A
_geom_hbond_site_symmetry_A
_geom_hbond_distance_DH
_geom_hbond_distance_HA
_geom_hbond_distance_DA
_geom_hbond_angle_DHA
N41 H411 O1M . 0.82(3) 2.18(3) 2.929(2) 152(2)
N41 H412 O21 2_655 0.91(3) 2.05(3) 2.959(2) 174(2)
N1 H1 N3 2_645 0.88(3) 1.88(3) 2.762(2) 179(2)

loop_
_geom_torsion_atom_site_label_1
_geom_torsion_atom_site_label_2
_geom_torsion_atom_site_label_3
_geom_torsion_atom_site_label_4
_geom_torsion_site_symmetry_1
_geom_torsion_site_symmetry_2
_geom_torsion_site_symmetry_3
_geom_torsion_site_symmetry_4
_geom_torsion
_geom_torsion_publ_flag
C6 N1 C2 O21 . . . . -179.93(19) ?
C6 N1 C2 N3 . . . . 0.6(3) ?
O21 C2 N3 C4 . . . . -179.82(18) ?
N1 C2 N3 C4 . . . . -0.4(3) ?
C2 N3 C4 N41 . . . . 179.20(17) ?
C2 N3 C4 C5 . . . . -0.9(3) ?
N41 C4 C5 C6 . . . . -178.12(18) ?
N3 C4 C5 C6 . . . . 2.0(3) ?
N41 C4 C5 F51 . . . . 1.8(3) ?
N3 C4 C5 F51 . . . . -178.12(17) ?
F51 C5 C6 N1 . . . . 178.36(17) ?
C4 C5 C6 N1 . . . . -1.7(3) ?
C2 N1 C6 C5 . . . . 0.5(3) ?

loop_
_cod_related_entry_id
_cod_related_entry_database
_cod_related_entry_code
1 ChemSpider 30654195
